data_7008828
loop_
_publ_author_name
'Clegg, William'
'Dale, Sophie H.'
'Drennan, Dennis'
'Kelly, Paul F.'

_publ_section_title
;
 The use of the bromosulfimide Ph2S=NBr as nitrogen source in reactions
 with selenium-based systems.
;
_journal_issue 19
_journal_name_full 'Dalton transactions (Cambridge, England : 2003)'
_journal_page_first 3140
_journal_page_last 3142
_journal_paper_doi 10.1039/b509382a
_journal_year 2005
_chemical_formula_moiety 'C36 H30 Br2 N2 P2 Se'
_chemical_formula_sum 'C36 H30 Br2 N2 P2 Se'
_chemical_formula_weight 791.34
_chemical_name_systematic
;
?
;
_space_group_IT_number 33
_symmetry_cell_setting orthorhombic
_symmetry_space_group_name_Hall 'P 2c -2n'
_symmetry_space_group_name_H-M 'P n a 21'
_atom_sites_solution_hydrogens geom
_atom_sites_solution_primary direct
_atom_sites_solution_secondary difmap
_audit_creation_method SHELXL-97
_cell_angle_alpha 90.00
_cell_angle_beta 90.00
_cell_angle_gamma 90.00
_cell_formula_units_Z 4
_cell_length_a 21.6600(9)
_cell_length_b 8.8650(4)
_cell_length_c 16.8908(7)
_cell_measurement_reflns_used 16535
_cell_measurement_temperature 150(2)
_cell_measurement_theta_max 28.70
_cell_measurement_theta_min 2.23
_cell_volume 3243.3(2)
_computing_cell_refinement 'SMART V5.054 [NT] (Bruker, 2000)'
_computing_data_collection 'SMART V5.054 [NT] (Bruker, 2000)'
_computing_data_reduction 'SAINT+ V6.22 [NT] (Bruker, 2001)'
_computing_molecular_graphics 'SHELXTL V6.10 [NT] (Bruker, 2001)'
_computing_publication_material 'SHELXTL V6.10 [NT] (Bruker, 2001)'
_computing_structure_refinement 'SHELXTL V6.10 [NT] (Bruker, 2001)'
_computing_structure_solution 'SHELXTL V6.10 [NT] (Bruker, 2001)'
_diffrn_ambient_temperature 150(2)
_diffrn_measured_fraction_theta_full 0.997
_diffrn_measured_fraction_theta_max 0.997
_diffrn_measurement_device_type 'Bruker AXS SMART 1K'
_diffrn_measurement_method \w
_diffrn_radiation_collimation '0.8 mm double-pinhole'
_diffrn_radiation_monochromator 'graphite - parallel geometry'
_diffrn_radiation_source 'normal focus sealed tube'
_diffrn_radiation_type MoK\a
_diffrn_radiation_wavelength 0.71073
_diffrn_reflns_av_R_equivalents 0.0559
_diffrn_reflns_av_sigmaI/netI 0.0646
_diffrn_reflns_limit_h_max 27
_diffrn_reflns_limit_h_min -28
_diffrn_reflns_limit_k_max 11
_diffrn_reflns_limit_k_min -11
_diffrn_reflns_limit_l_max 22
_diffrn_reflns_limit_l_min -22
_diffrn_reflns_number 27670
_diffrn_reflns_theta_full 28.00
_diffrn_reflns_theta_max 28.00
_diffrn_reflns_theta_min 1.88
_diffrn_standards_decay_% 0
_diffrn_standards_number 0
_exptl_absorpt_coefficient_mu 3.750
_exptl_absorpt_correction_T_max 0.634
_exptl_absorpt_correction_T_min 0.104
_exptl_absorpt_correction_type numerical
_exptl_absorpt_process_details 'SHELXTL V6.10 [NT] (Bruker, 2001)'
_exptl_crystal_colour Yellow-orange
_exptl_crystal_density_diffrn 1.621
_exptl_crystal_density_method 'not measured'
_exptl_crystal_description Block
_exptl_crystal_F_000 1576
_exptl_crystal_size_max 0.26
_exptl_crystal_size_mid 0.18
_exptl_crystal_size_min 0.14
_refine_diff_density_max 0.435
_refine_diff_density_min -0.459
_refine_diff_density_rms 0.091
_refine_ls_abs_structure_details 'Flack H D (1983), Acta Cryst. A39, 876-881'
_refine_ls_abs_structure_Flack 0.027(6)
_refine_ls_extinction_method none
_refine_ls_goodness_of_fit_ref 1.032
_refine_ls_hydrogen_treatment constr
_refine_ls_matrix_type full
_refine_ls_number_parameters 388
_refine_ls_number_reflns 7665
_refine_ls_number_restraints 1
_refine_ls_restrained_S_all 1.032
_refine_ls_R_factor_all 0.0498
_refine_ls_R_factor_gt 0.0326
_refine_ls_shift/su_max 0.001
_refine_ls_shift/su_mean 0.000
_refine_ls_structure_factor_coef Fsqd
_refine_ls_weighting_details 'calc w=1/[\s^2^(Fo^2^)+(0.0111P)^2^+0.0000P] where P=(Fo^2^+2Fc^2^)/3'
_refine_ls_weighting_scheme calc
_refine_ls_wR_factor_gt 0.0578
_refine_ls_wR_factor_ref 0.0626
_reflns_number_gt 6435
_reflns_number_total 7665
_reflns_threshold_expression I>2\s(I)
_cod_data_source_file b509382a.txt
_cod_data_source_block pfk1
_cod_database_code 7008828
_computing_data_merging 'SHELXTL V6.10 [NT] (Bruker, 2001)'

loop_
_symmetry_equiv_pos_as_xyz
'x, y, z'
'-x, -y, z+1/2'
'x+1/2, -y+1/2, z'
'-x+1/2, y+1/2, z+1/2'

loop_
_atom_site_label
_atom_site_type_symbol
_atom_site_fract_x
_atom_site_fract_y
_atom_site_fract_z
_atom_site_U_iso_or_equiv
_atom_site_adp_type
_atom_site_occupancy
_atom_site_symmetry_multiplicity
_atom_site_calc_flag
_atom_site_refinement_flags
_atom_site_disorder_assembly
_atom_site_disorder_group
P1 P 0.60624(4) 0.43286(10) 0.39755(5) 0.0159(2) Uani 1 1 d . . .
N1 N 0.61734(13) 0.4154(3) 0.30364(17) 0.0158(7) Uani 1 1 d . . .
Se1 Se 0.604541(15) 0.56135(4) 0.236282(19) 0.01481(8) Uani 1 1 d . . .
N2 N 0.62696(14) 0.4812(3) 0.14706(17) 0.0154(6) Uani 1 1 d . . .
P2 P 0.64562(4) 0.30691(10) 0.13471(6) 0.01503(19) Uani 1 1 d . . .
Br1 Br 0.705147(16) 0.73761(4) 0.26495(3) 0.02198(9) Uani 1 1 d . . .
Br2 Br 0.476778(16) 0.54251(4) 0.21741(2) 0.02237(9) Uani 1 1 d . . .
C1 C 0.60118(18) 0.6231(4) 0.4342(2) 0.0218(9) Uani 1 1 d . . .
C2 C 0.5454(2) 0.6985(5) 0.4288(3) 0.0306(10) Uani 1 1 d . . .
H2 H 0.5099 0.6467 0.4100 0.037 Uiso 1 1 calc R . .
C3 C 0.5409(3) 0.8477(5) 0.4502(3) 0.0536(16) Uani 1 1 d . . .
H3 H 0.5022 0.8978 0.4471 0.064 Uiso 1 1 calc R . .
C4 C 0.5919(3) 0.9243(5) 0.4760(3) 0.0616(18) Uani 1 1 d . . .
H4 H 0.5889 1.0280 0.4896 0.074 Uiso 1 1 calc R . .
C5 C 0.6475(3) 0.8512(6) 0.4820(3) 0.0558(16) Uani 1 1 d . . .
H5 H 0.6827 0.9043 0.5006 0.067 Uiso 1 1 calc R . .
C6 C 0.6527(2) 0.6997(5) 0.4612(2) 0.0349(11) Uani 1 1 d . . .
H6 H 0.6913 0.6495 0.4655 0.042 Uiso 1 1 calc R . .
C7 C 0.53670(16) 0.3381(4) 0.4267(2) 0.0167(8) Uani 1 1 d . . .
C8 C 0.50256(17) 0.2586(4) 0.3705(2) 0.0189(8) Uani 1 1 d . . .
H8 H 0.5148 0.2585 0.3165 0.023 Uiso 1 1 calc R . .
C9 C 0.45040(17) 0.1794(4) 0.3946(2) 0.0255(9) Uani 1 1 d . . .
H9 H 0.4268 0.1251 0.3567 0.031 Uiso 1 1 calc R . .
C10 C 0.43250(18) 0.1787(4) 0.4733(2) 0.0255(9) Uani 1 1 d . . .
H10 H 0.3968 0.1243 0.4891 0.031 Uiso 1 1 calc R . .
C11 C 0.46659(18) 0.2569(5) 0.5288(2) 0.0266(10) Uani 1 1 d . . .
H11 H 0.4548 0.2545 0.5829 0.032 Uiso 1 1 calc R . .
C12 C 0.51747(18) 0.3383(4) 0.5059(2) 0.0230(9) Uani 1 1 d . . .
H12 H 0.5398 0.3951 0.5441 0.028 Uiso 1 1 calc R . .
C13 C 0.67041(17) 0.3416(4) 0.4448(2) 0.0193(8) Uani 1 1 d . . .
C14 C 0.71494(18) 0.2694(5) 0.4005(3) 0.0304(10) Uani 1 1 d . . .
H14 H 0.7120 0.2698 0.3444 0.036 Uiso 1 1 calc R . .
C15 C 0.7637(2) 0.1967(5) 0.4367(3) 0.0363(11) Uani 1 1 d . . .
H15 H 0.7941 0.1478 0.4054 0.044 Uiso 1 1 calc R . .
C16 C 0.7684(2) 0.1945(5) 0.5189(3) 0.0338(11) Uani 1 1 d . . .
H16 H 0.8017 0.1439 0.5440 0.041 Uiso 1 1 calc R . .
C17 C 0.7243(2) 0.2665(5) 0.5630(3) 0.0330(11) Uani 1 1 d . . .
H17 H 0.7274 0.2656 0.6191 0.040 Uiso 1 1 calc R . .
C18 C 0.6755(2) 0.3400(5) 0.5278(2) 0.0328(11) Uani 1 1 d . . .
H18 H 0.6455 0.3895 0.5594 0.039 Uiso 1 1 calc R . .
C19 C 0.72184(16) 0.2648(4) 0.1704(2) 0.0167(8) Uani 1 1 d . . .
C20 C 0.74491(17) 0.1172(4) 0.1784(2) 0.0215(8) Uani 1 1 d . . .
H20 H 0.7193 0.0330 0.1668 0.026 Uiso 1 1 calc R . .
C21 C 0.80528(17) 0.0955(4) 0.2031(2) 0.0286(10) Uani 1 1 d . . .
H21 H 0.8209 -0.0040 0.2089 0.034 Uiso 1 1 calc R . .
C22 C 0.84271(18) 0.2170(4) 0.2194(3) 0.0304(10) Uani 1 1 d . . .
H22 H 0.8842 0.2012 0.2358 0.036 Uiso 1 1 calc R . .
C23 C 0.82004(17) 0.3619(4) 0.2119(3) 0.0303(9) Uani 1 1 d . . .
H23 H 0.8457 0.4457 0.2238 0.036 Uiso 1 1 calc R . .
C24 C 0.76028(17) 0.3849(4) 0.1872(2) 0.0213(8) Uani 1 1 d . . .
H24 H 0.7452 0.4850 0.1816 0.026 Uiso 1 1 calc R . .
C25 C 0.64705(16) 0.2849(4) 0.0289(2) 0.0158(8) Uani 1 1 d . . .
C26 C 0.67373(18) 0.1586(4) -0.0058(2) 0.0246(9) Uani 1 1 d . . .
H26 H 0.6926 0.0843 0.0267 0.030 Uiso 1 1 calc R . .
C27 C 0.67309(19) 0.1397(5) -0.0868(3) 0.0303(10) Uani 1 1 d . . .
H27 H 0.6911 0.0525 -0.1099 0.036 Uiso 1 1 calc R . .
C28 C 0.64616(18) 0.2483(5) -0.1342(2) 0.0278(9) Uani 1 1 d . . .
H28 H 0.6460 0.2355 -0.1901 0.033 Uiso 1 1 calc R . .
C29 C 0.61972(18) 0.3741(5) -0.1017(2) 0.0283(9) Uani 1 1 d . . .
H29 H 0.6010 0.4478 -0.1347 0.034 Uiso 1 1 calc R . .
C30 C 0.62051(17) 0.3933(4) -0.0195(2) 0.0231(9) Uani 1 1 d . . .
H30 H 0.6028 0.4812 0.0033 0.028 Uiso 1 1 calc R . .
C31 C 0.59042(16) 0.1709(4) 0.1696(2) 0.0185(8) Uani 1 1 d . . .
C32 C 0.53236(17) 0.1750(4) 0.1354(2) 0.0245(9) Uani 1 1 d . . .
H32 H 0.5237 0.2480 0.0958 0.029 Uiso 1 1 calc R . .
C33 C 0.48703(19) 0.0751(5) 0.1580(3) 0.0324(10) Uani 1 1 d . . .
H33 H 0.4473 0.0800 0.1343 0.039 Uiso 1 1 calc R . .
C34 C 0.49934(18) -0.0322(4) 0.2150(3) 0.0315(10) Uani 1 1 d . . .
H34 H 0.4684 -0.1025 0.2299 0.038 Uiso 1 1 calc R . .
C35 C 0.55698(19) -0.0371(4) 0.2503(2) 0.0302(10) Uani 1 1 d . . .
H35 H 0.5657 -0.1117 0.2892 0.036 Uiso 1 1 calc R . .
C36 C 0.60203(17) 0.0662(4) 0.2293(2) 0.0242(8) Uani 1 1 d . . .
H36 H 0.6408 0.0657 0.2555 0.029 Uiso 1 1 calc R . .

loop_
_atom_site_aniso_label
_atom_site_aniso_U_11
_atom_site_aniso_U_22
_atom_site_aniso_U_33
_atom_site_aniso_U_23
_atom_site_aniso_U_13
_atom_site_aniso_U_12
P1 0.0179(5) 0.0163(5) 0.0135(4) 0.0000(4) -0.0006(4) 0.0009(4)
N1 0.0167(16) 0.0191(16) 0.0115(15) 0.0015(13) 0.0015(12) 0.0014(13)
Se1 0.01533(16) 0.01540(16) 0.01369(16) 0.00033(15) 0.00055(14) 0.00110(14)
N2 0.0196(17) 0.0138(15) 0.0129(15) 0.0042(12) 0.0048(12) -0.0003(12)
P2 0.0149(5) 0.0166(5) 0.0136(5) 0.0009(4) 0.0003(4) 0.0013(4)
Br1 0.02080(18) 0.02161(19) 0.02353(18) -0.00071(17) -0.00007(17) -0.00391(16)
Br2 0.01784(18) 0.02696(19) 0.0223(2) 0.00190(17) 0.00072(16) -0.00227(15)
C1 0.034(2) 0.0174(19) 0.0143(19) 0.0037(16) 0.0083(17) 0.0025(18)
C2 0.042(3) 0.025(2) 0.025(2) 0.0015(18) 0.006(2) 0.012(2)
C3 0.098(5) 0.029(3) 0.033(3) 0.007(2) 0.018(3) 0.036(3)
C4 0.133(6) 0.013(2) 0.038(3) -0.004(2) 0.020(4) -0.001(3)
C5 0.094(5) 0.043(3) 0.031(3) -0.010(2) 0.011(3) -0.038(3)
C6 0.049(3) 0.030(2) 0.026(2) -0.0057(19) 0.006(2) -0.017(2)
C7 0.0172(19) 0.0156(18) 0.0174(19) 0.0026(15) 0.0022(15) 0.0016(15)
C8 0.021(2) 0.0203(19) 0.0155(19) 0.0014(16) -0.0020(15) 0.0024(16)
C9 0.021(2) 0.022(2) 0.033(2) -0.0029(18) -0.0033(18) -0.0029(17)
C10 0.019(2) 0.022(2) 0.035(3) 0.0084(18) 0.0066(18) 0.0031(17)
C11 0.027(2) 0.031(2) 0.022(2) 0.0040(19) 0.0062(17) 0.0099(19)
C12 0.026(2) 0.020(2) 0.023(2) 0.0003(17) 0.0030(18) -0.0011(17)
C13 0.021(2) 0.018(2) 0.018(2) 0.0008(16) -0.0030(16) 0.0004(16)
C14 0.028(2) 0.042(3) 0.021(2) 0.0046(19) 0.0016(18) 0.005(2)
C15 0.029(2) 0.046(3) 0.033(3) 0.005(2) 0.000(2) 0.015(2)
C16 0.029(2) 0.033(3) 0.039(3) 0.010(2) -0.009(2) 0.003(2)
C17 0.033(3) 0.040(3) 0.027(2) 0.002(2) -0.0142(19) 0.003(2)
C18 0.034(3) 0.044(3) 0.021(2) -0.003(2) -0.0042(19) 0.011(2)
C19 0.0112(19) 0.025(2) 0.0144(18) -0.0003(15) 0.0047(14) 0.0067(15)
C20 0.021(2) 0.020(2) 0.024(2) -0.0013(16) 0.0017(17) 0.0021(16)
C21 0.025(2) 0.023(2) 0.038(3) 0.0015(18) 0.0019(19) 0.0109(16)
C22 0.0170(19) 0.040(2) 0.035(3) -0.004(2) -0.0063(18) 0.0086(17)
C23 0.024(2) 0.031(2) 0.036(2) -0.015(2) -0.0011(19) -0.0006(17)
C24 0.019(2) 0.022(2) 0.023(2) -0.0025(16) -0.0003(16) 0.0044(16)
C25 0.0115(18) 0.021(2) 0.0144(18) -0.0012(15) 0.0007(14) -0.0044(15)
C26 0.027(2) 0.026(2) 0.021(2) -0.0028(17) -0.0002(18) 0.0033(18)
C27 0.031(2) 0.032(2) 0.028(2) -0.0079(19) 0.0060(19) 0.0004(19)
C28 0.029(2) 0.038(2) 0.016(2) -0.0016(19) 0.0008(17) -0.0071(19)
C29 0.030(2) 0.037(2) 0.018(2) 0.0038(18) -0.0040(18) -0.0016(19)
C30 0.027(2) 0.021(2) 0.021(2) -0.0031(16) -0.0010(17) -0.0008(17)
C31 0.020(2) 0.0153(18) 0.020(2) -0.0020(15) 0.0061(15) -0.0021(15)
C32 0.020(2) 0.031(2) 0.022(2) 0.0009(18) 0.0010(17) -0.0028(17)
C33 0.023(2) 0.042(3) 0.032(3) -0.005(2) 0.0060(19) -0.008(2)
C34 0.038(2) 0.024(2) 0.033(2) -0.0078(19) 0.013(2) -0.0093(18)
C35 0.044(3) 0.0172(19) 0.029(3) 0.0027(17) 0.0177(19) 0.0013(17)
C36 0.0258(19) 0.0264(18) 0.020(2) -0.0027(18) 0.0044(18) 0.0030(16)

loop_
_atom_type_symbol
_atom_type_description
_atom_type_scat_dispersion_real
_atom_type_scat_dispersion_imag
_atom_type_scat_source
C C 0.0033 0.0016 'International Tables Vol C Tables 4.2.6.8 and 6.1.1.4'
H H 0.0000 0.0000 'International Tables Vol C Tables 4.2.6.8 and 6.1.1.4'
N N 0.0061 0.0033 'International Tables Vol C Tables 4.2.6.8 and 6.1.1.4'
P P 0.1023 0.0942 'International Tables Vol C Tables 4.2.6.8 and 6.1.1.4'
Se Se -0.0929 2.2259 'International Tables Vol C Tables 4.2.6.8 and 6.1.1.4'
Br Br -0.2901 2.4595 'International Tables Vol C Tables 4.2.6.8 and 6.1.1.4'

loop_
_geom_angle_atom_site_label_1
_geom_angle_atom_site_label_2
_geom_angle_atom_site_label_3
_geom_angle
_geom_angle_site_symmetry_1
_geom_angle_site_symmetry_3
_geom_angle_publ_flag
N1 P1 C1 115.94(16) . . ?
N1 P1 C7 110.54(16) . . ?
N1 P1 C13 106.20(16) . . ?
C1 P1 C7 107.04(17) . . ?
C1 P1 C13 108.45(18) . . ?
C7 P1 C13 108.48(17) . . ?
P1 N1 Se1 123.17(18) . . ?
N1 Se1 N2 102.61(14) . . ?
N1 Se1 Br1 100.50(10) . . ?
N1 Se1 Br2 100.82(10) . . ?
N2 Se1 Br1 99.51(10) . . ?
N2 Se1 Br2 98.85(10) . . ?
Br1 Se1 Br2 147.958(17) . . ?
Se1 N2 P2 125.12(17) . . ?
N2 P2 C19 112.73(17) . . ?
N2 P2 C25 103.72(16) . . ?
N2 P2 C31 115.74(16) . . ?
C19 P2 C25 107.18(16) . . ?
C19 P2 C31 111.19(17) . . ?
C25 P2 C31 105.34(17) . . ?
P1 C1 C2 118.9(3) . . ?
P1 C1 C6 121.6(3) . . ?
C2 C1 C6 119.3(4) . . ?
C1 C2 C3 120.7(5) . . ?
C2 C3 C4 120.2(5) . . ?
C3 C4 C5 119.9(5) . . ?
C4 C5 C6 120.6(5) . . ?
C1 C6 C5 119.4(5) . . ?
P1 C7 C8 119.6(3) . . ?
P1 C7 C12 120.8(3) . . ?
C8 C7 C12 119.5(3) . . ?
C7 C8 C9 119.1(3) . . ?
C8 C9 C10 120.7(4) . . ?
C9 C10 C11 120.0(4) . . ?
C10 C11 C12 120.2(4) . . ?
C7 C12 C11 120.4(4) . . ?
P1 C13 C14 120.6(3) . . ?
P1 C13 C18 120.6(3) . . ?
C14 C13 C18 118.7(4) . . ?
C13 C14 C15 120.8(4) . . ?
C14 C15 C16 120.2(4) . . ?
C15 C16 C17 119.0(4) . . ?
C16 C17 C18 121.4(4) . . ?
C13 C18 C17 119.7(4) . . ?
P2 C19 C20 123.5(3) . . ?
P2 C19 C24 117.5(3) . . ?
C20 C19 C24 118.9(3) . . ?
C19 C20 C21 119.5(3) . . ?
C20 C21 C22 120.5(3) . . ?
C21 C22 C23 120.0(4) . . ?
C22 C23 C24 120.0(4) . . ?
C19 C24 C23 121.0(4) . . ?
P2 C25 C26 120.9(3) . . ?
P2 C25 C30 120.2(3) . . ?
C26 C25 C30 118.8(3) . . ?
C25 C26 C27 120.8(4) . . ?
C26 C27 C28 119.7(4) . . ?
C27 C28 C29 120.7(4) . . ?
C28 C29 C30 119.5(4) . . ?
C25 C30 C29 120.4(4) . . ?
P2 C31 C32 116.7(3) . . ?
P2 C31 C36 124.3(3) . . ?
C32 C31 C36 118.9(3) . . ?
C31 C32 C33 121.0(4) . . ?
C32 C33 C34 120.0(4) . . ?
C33 C34 C35 119.8(4) . . ?
C34 C35 C36 120.3(4) . . ?
C31 C36 C35 119.9(4) . . ?

loop_
_geom_bond_atom_site_label_1
_geom_bond_atom_site_label_2
_geom_bond_distance
_geom_bond_site_symmetry_2
_geom_bond_publ_flag
P1 N1 1.612(3) . ?
P1 C1 1.800(4) . ?
P1 C7 1.794(4) . ?
P1 C13 1.796(4) . ?
N1 Se1 1.745(3) . ?
Se1 N2 1.735(3) . ?
Se1 Br1 2.7248(5) . ?
Se1 Br2 2.7906(5) . ?
N2 P2 1.611(3) . ?
P2 C19 1.797(4) . ?
P2 C25 1.798(4) . ?
P2 C31 1.798(4) . ?
C1 C2 1.384(5) . ?
C1 C6 1.385(6) . ?
C2 C3 1.374(6) . ?
C3 C4 1.369(8) . ?
C4 C5 1.370(8) . ?
C5 C6 1.393(6) . ?
C7 C8 1.395(5) . ?
C7 C12 1.401(5) . ?
C8 C9 1.391(5) . ?
C9 C10 1.384(5) . ?
C10 C11 1.380(6) . ?
C11 C12 1.372(5) . ?
C13 C14 1.378(5) . ?
C13 C18 1.406(5) . ?
C14 C15 1.380(6) . ?
C15 C16 1.392(6) . ?
C16 C17 1.369(6) . ?
C17 C18 1.376(6) . ?
C19 C20 1.407(5) . ?
C19 C24 1.381(5) . ?
C20 C21 1.386(5) . ?
C21 C22 1.376(5) . ?
C22 C23 1.381(5) . ?
C23 C24 1.375(5) . ?
C25 C26 1.390(5) . ?
C25 C30 1.386(5) . ?
C26 C27 1.378(5) . ?
C27 C28 1.381(6) . ?
C28 C29 1.369(5) . ?
C29 C30 1.399(5) . ?
C31 C32 1.384(5) . ?
C31 C36 1.393(5) . ?
C32 C33 1.376(5) . ?
C33 C34 1.380(6) . ?
C34 C35 1.385(6) . ?
C35 C36 1.385(5) . ?

loop_
_geom_torsion_atom_site_label_1
_geom_torsion_atom_site_label_2
_geom_torsion_atom_site_label_3
_geom_torsion_atom_site_label_4
_geom_torsion
_geom_torsion_site_symmetry_1
_geom_torsion_site_symmetry_2
_geom_torsion_site_symmetry_3
_geom_torsion_site_symmetry_4
_geom_torsion_publ_flag
C1 P1 N1 Se1 -17.2(3) . . . . ?
C7 P1 N1 Se1 104.8(2) . . . . ?
C13 P1 N1 Se1 -137.7(2) . . . . ?
P1 N1 Se1 N2 177.5(2) . . . . ?
P1 N1 Se1 Br1 75.2(2) . . . . ?
P1 N1 Se1 Br2 -80.73(19) . . . . ?
N1 Se1 N2 P2 7.0(2) . . . . ?
Br1 Se1 N2 P2 110.1(2) . . . . ?
Br2 Se1 N2 P2 -96.3(2) . . . . ?
Se1 N2 P2 C19 -76.8(2) . . . . ?
Se1 N2 P2 C25 167.6(2) . . . . ?
Se1 N2 P2 C31 52.7(3) . . . . ?
N1 P1 C1 C2 82.7(3) . . . . ?
N1 P1 C1 C6 -91.6(4) . . . . ?
C7 P1 C1 C2 -41.2(4) . . . . ?
C7 P1 C1 C6 144.5(3) . . . . ?
C13 P1 C1 C2 -158.0(3) . . . . ?
C13 P1 C1 C6 27.7(4) . . . . ?
P1 C1 C2 C3 -174.7(3) . . . . ?
C6 C1 C2 C3 -0.3(6) . . . . ?
C1 C2 C3 C4 1.1(7) . . . . ?
C2 C3 C4 C5 -1.4(8) . . . . ?
C3 C4 C5 C6 0.8(8) . . . . ?
P1 C1 C6 C5 174.0(3) . . . . ?
C2 C1 C6 C5 -0.2(6) . . . . ?
C4 C5 C6 C1 0.0(7) . . . . ?
N1 P1 C7 C8 2.6(3) . . . . ?
N1 P1 C7 C12 -179.8(3) . . . . ?
C1 P1 C7 C8 129.7(3) . . . . ?
C1 P1 C7 C12 -52.7(3) . . . . ?
C13 P1 C7 C8 -113.5(3) . . . . ?
C13 P1 C7 C12 64.1(3) . . . . ?
P1 C7 C8 C9 176.8(3) . . . . ?
C12 C7 C8 C9 -0.8(5) . . . . ?
C7 C8 C9 C10 -0.2(6) . . . . ?
C8 C9 C10 C11 -0.1(6) . . . . ?
C9 C10 C11 C12 1.4(6) . . . . ?
C10 C11 C12 C7 -2.5(6) . . . . ?
P1 C7 C12 C11 -175.5(3) . . . . ?
C8 C7 C12 C11 2.1(6) . . . . ?
N1 P1 C13 C14 -2.8(4) . . . . ?
N1 P1 C13 C18 178.4(3) . . . . ?
C1 P1 C13 C14 -128.0(3) . . . . ?
C1 P1 C13 C18 53.1(4) . . . . ?
C7 P1 C13 C14 116.0(3) . . . . ?
C7 P1 C13 C18 -62.8(4) . . . . ?
P1 C13 C14 C15 -178.7(3) . . . . ?
C18 C13 C14 C15 0.1(6) . . . . ?
C13 C14 C15 C16 0.3(7) . . . . ?
C14 C15 C16 C17 -0.5(7) . . . . ?
C15 C16 C17 C18 0.2(7) . . . . ?
C16 C17 C18 C13 0.2(7) . . . . ?
P1 C13 C18 C17 178.5(3) . . . . ?
C14 C13 C18 C17 -0.3(6) . . . . ?
N2 P2 C19 C20 169.2(3) . . . . ?
N2 P2 C19 C24 -13.9(3) . . . . ?
C25 P2 C19 C20 -77.3(3) . . . . ?
C25 P2 C19 C24 99.6(3) . . . . ?
C31 P2 C19 C20 37.4(4) . . . . ?
C31 P2 C19 C24 -145.8(3) . . . . ?
P2 C19 C20 C21 177.2(3) . . . . ?
C24 C19 C20 C21 0.4(5) . . . . ?
C19 C20 C21 C22 -0.5(6) . . . . ?
C20 C21 C22 C23 0.7(7) . . . . ?
C21 C22 C23 C24 -0.8(6) . . . . ?
C22 C23 C24 C19 0.7(6) . . . . ?
P2 C19 C24 C23 -177.5(3) . . . . ?
C20 C19 C24 C23 -0.5(6) . . . . ?
N2 P2 C25 C26 166.4(3) . . . . ?
N2 P2 C25 C30 -14.6(3) . . . . ?
C19 P2 C25 C26 46.9(3) . . . . ?
C19 P2 C25 C30 -134.1(3) . . . . ?
C31 P2 C25 C26 -71.6(3) . . . . ?
C31 P2 C25 C30 107.4(3) . . . . ?
P2 C25 C26 C27 178.0(3) . . . . ?
C30 C25 C26 C27 -1.0(6) . . . . ?
C25 C26 C27 C28 0.6(6) . . . . ?
C26 C27 C28 C29 -0.4(6) . . . . ?
C27 C28 C29 C30 0.5(6) . . . . ?
P2 C25 C30 C29 -177.9(3) . . . . ?
C26 C25 C30 C29 1.1(6) . . . . ?
C28 C29 C30 C25 -0.9(6) . . . . ?
N2 P2 C31 C32 60.6(3) . . . . ?
N2 P2 C31 C36 -117.7(3) . . . . ?
C19 P2 C31 C32 -169.1(3) . . . . ?
C19 P2 C31 C36 12.6(4) . . . . ?
C25 P2 C31 C32 -53.3(3) . . . . ?
C25 P2 C31 C36 128.4(3) . . . . ?
P2 C31 C32 C33 179.7(3) . . . . ?
C36 C31 C32 C33 -1.9(6) . . . . ?
C31 C32 C33 C34 -0.6(6) . . . . ?
C32 C33 C34 C35 1.2(6) . . . . ?
C33 C34 C35 C36 0.7(6) . . . . ?
C34 C35 C36 C31 -3.1(6) . . . . ?
P2 C31 C36 C35 -178.0(3) . . . . ?
C32 C31 C36 C35 3.7(6) . . . . ?

loop_
_cod_related_entry_id
_cod_related_entry_database
_cod_related_entry_code
1 ChemSpider 30652715
